data_2210733
loop_
_publ_author_name
'Boyd, Peter D.W.'
'Challis, J.B.'
'Rickard, C.E.F.'

_publ_section_title
'[7,16-Bis(benzyloxycarbonyl)-6,18,15,17-tetramethyldibenzo[<i>b</i>,<i>i</i>][1,4,8,11]tetraazacyclotetradecinato-\k^4^<i>N</i>]nickel(II)'
_journal_coeditor_code NG2105
_journal_issue 10
_journal_name_full 'Acta Crystallographica Section E'
_journal_page_first m2732
_journal_page_last m2734
_journal_paper_doi 10.1107/S1600536806038803
_journal_volume 62
_journal_year 2006
_chemical_formula_iupac '[Ni (C38 H34 N4 O4)]'
_chemical_formula_moiety 'C38 H34 N4 Ni O4'
_chemical_formula_sum 'C38 H34 N4 Ni O4'
_chemical_formula_weight 669.40
_chemical_name_systematic
;
[7,16-Bis(benzyloxycarbonyl)-6,18,15,17-
tetramethyldibenzo[b,i][1,4,8,11]tetraazacyclotetradecinato-\k^4^N]nickel(II)
;
_space_group_IT_number 61
_space_group_name_Hall '-P 2ac 2ab'
_symmetry_cell_setting orthorhombic
_symmetry_space_group_name_Hall '-P 2ac 2ab'
_symmetry_space_group_name_H-M 'P b c a'
_atom_sites_solution_hydrogens geom
_atom_sites_solution_primary direct
_atom_sites_solution_secondary difmap
_audit_creation_method SHELXL-97
_cell_angle_alpha 90.00
_cell_angle_beta 90.00
_cell_angle_gamma 90.00
_cell_formula_units_Z 8
_cell_length_a 10.6079(2)
_cell_length_b 40.5916(2)
_cell_length_c 14.8774(2)
_cell_measurement_reflns_used 8192
_cell_measurement_temperature 150(2)
_cell_measurement_theta_max 25.4
_cell_measurement_theta_min 1
_cell_volume 6406.08(15)
_computing_cell_refinement SMART
_computing_data_collection 'SMART (Siemens, 1995)'
_computing_data_reduction 'SAINT (Siemens, 1995)'
_computing_molecular_graphics 'X-SEED (Barbour, 2001)'
_computing_publication_material 'WinGX (Farrugia, 1999)'
_computing_structure_refinement 'SHELXL97 (Sheldrick, 1997)'
_computing_structure_solution 'SHELXS97 (Sheldrick, 1997)'
_diffrn_ambient_temperature 150(2)
_diffrn_measured_fraction_theta_full 0.993
_diffrn_measured_fraction_theta_max 0.993
_diffrn_measurement_device_type 'Siemens SMART CCD area-detector'
_diffrn_measurement_method \w
_diffrn_radiation_monochromator graphite
_diffrn_radiation_source 'fine-focus sealed tube'
_diffrn_radiation_type MoK\a
_diffrn_radiation_wavelength 0.71073
_diffrn_reflns_av_R_equivalents 0.0350
_diffrn_reflns_av_sigmaI/netI 0.0250
_diffrn_reflns_limit_h_max 12
_diffrn_reflns_limit_h_min -11
_diffrn_reflns_limit_k_max 44
_diffrn_reflns_limit_k_min -48
_diffrn_reflns_limit_l_max 17
_diffrn_reflns_limit_l_min -17
_diffrn_reflns_number 33114
_diffrn_reflns_theta_full 25.40
_diffrn_reflns_theta_max 25.40
_diffrn_reflns_theta_min 1.00
_diffrn_standards_decay_% <2%
_diffrn_standards_number 0
_exptl_absorpt_coefficient_mu 0.654
_exptl_absorpt_correction_T_max 0.9026
_exptl_absorpt_correction_T_min 0.7986
_exptl_absorpt_correction_type multi-scan
_exptl_absorpt_process_details '(SADABS; Sheldrick, 1996)'
_exptl_crystal_colour red
_exptl_crystal_density_diffrn 1.388
_exptl_crystal_density_method 'not measured'
_exptl_crystal_description plate
_exptl_crystal_F_000 2800
_exptl_crystal_size_max 0.36
_exptl_crystal_size_mid 0.32
_exptl_crystal_size_min 0.16
_refine_diff_density_max 0.268
_refine_diff_density_min -0.286
_refine_ls_extinction_method none
_refine_ls_goodness_of_fit_ref 0.847
_refine_ls_hydrogen_treatment constr
_refine_ls_matrix_type full
_refine_ls_number_parameters 428
_refine_ls_number_reflns 5855
_refine_ls_number_restraints 0
_refine_ls_restrained_S_all 0.847
_refine_ls_R_factor_all 0.0477
_refine_ls_R_factor_gt 0.0373
_refine_ls_shift/su_max 0.011
_refine_ls_shift/su_mean 0.002
_refine_ls_structure_factor_coef Fsqd
_refine_ls_weighting_details 'calc w=1/[\s^2^(Fo^2^)+(0.0548P)^2^+14.0271P] where P=(Fo^2^+2Fc^2^)/3'
_refine_ls_weighting_scheme calc
_refine_ls_wR_factor_gt 0.0935
_refine_ls_wR_factor_ref 0.1037
_reflns_number_gt 4985
_reflns_number_total 5855
_reflns_threshold_expression I>2\s(I)
_cod_data_source_file ng2105.cif
_cod_data_source_block I
_cod_database_code 2210733
_cod_database_fobs_code 2210733

loop_
_symmetry_equiv_pos_as_xyz
'x, y, z'
'-x+1/2, -y, z+1/2'
'-x, y+1/2, -z+1/2'
'x+1/2, -y+1/2, -z'
'-x, -y, -z'
'x-1/2, y, -z-1/2'
'x, -y-1/2, z-1/2'
'-x-1/2, y-1/2, z'

loop_
_atom_site_type_symbol
_atom_site_label
_atom_site_fract_x
_atom_site_fract_y
_atom_site_fract_z
_atom_site_U_iso_or_equiv
_atom_site_adp_type
_atom_site_calc_flag
_atom_site_refinement_flags
_atom_site_occupancy
Ni Ni 0.40273(3) 0.127892(7) 0.578476(19) 0.01918(10) Uani d . 1
N N1 0.44310(19) 0.17232(5) 0.58182(13) 0.0218(4) Uani d . 1
N N2 0.26165(18) 0.13241(5) 0.65246(13) 0.0207(4) Uani d . 1
N N3 0.36007(18) 0.08362(5) 0.57183(13) 0.0209(4) Uani d . 1
N N4 0.54294(19) 0.12353(5) 0.50359(13) 0.0228(4) Uani d . 1
O O1 0.06558(17) 0.22425(4) 0.57781(13) 0.0333(4) Uani d . 1
O O2 0.18081(19) 0.24077(4) 0.69601(13) 0.0366(5) Uani d . 1
O O3 0.5471(2) 0.02113(5) 0.38021(13) 0.0526(6) Uani d . 1
O O4 0.47423(17) 0.05749(4) 0.28066(11) 0.0288(4) Uani d . 1
C C1 0.3604(2) 0.19673(6) 0.59423(16) 0.0245(5) Uani d . 1
C C2 0.2382(2) 0.19048(6) 0.62812(16) 0.0231(5) Uani d . 1
C C3 0.1928(2) 0.15982(6) 0.66019(15) 0.0213(5) Uani d . 1
C C4 0.2307(2) 0.10161(6) 0.69261(16) 0.0214(5) Uani d . 1
C C5 0.2854(2) 0.07441(6) 0.64758(15) 0.0218(5) Uani d . 1
C C6 0.3846(2) 0.06400(6) 0.50177(15) 0.0223(5) Uani d . 1
C C7 0.4752(2) 0.07320(6) 0.43588(16) 0.0253(5) Uani d . 1
C C8 0.5559(2) 0.10083(6) 0.43931(16) 0.0266(5) Uani d . 1
C C9 0.6290(2) 0.14994(6) 0.51885(16) 0.0247(5) Uani d . 1
C C10 0.5725(2) 0.17719(6) 0.56172(16) 0.0244(5) Uani d . 1
C C11 0.3898(3) 0.23162(7) 0.5645(2) 0.0353(6) Uani d . 1
H H11A 0.4162 0.2447 0.6167 0.053 Uiso calc R 1
H H11B 0.3144 0.2415 0.5377 0.053 Uiso calc R 1
H H11C 0.4579 0.2312 0.5200 0.053 Uiso calc R 1
C C12 0.0617(2) 0.15907(6) 0.70074(17) 0.0267(5) Uani d . 1
H H12A 0.0239 0.1373 0.6908 0.040 Uiso calc R 1
H H12B 0.0094 0.1760 0.6722 0.040 Uiso calc R 1
H H12C 0.0672 0.1634 0.7654 0.040 Uiso calc R 1
C C13 0.1662(2) 0.09635(6) 0.77326(16) 0.0265(5) Uani d . 1
H H13 0.1321 0.1145 0.8053 0.032 Uiso calc R 1
C C14 0.1516(3) 0.06457(7) 0.80684(17) 0.0309(6) Uani d . 1
H H14 0.1043 0.0610 0.8602 0.037 Uiso calc R 1
C C15 0.2061(3) 0.03817(6) 0.76248(17) 0.0310(6) Uani d . 1
H H15 0.1961 0.0165 0.7857 0.037 Uiso calc R 1
C C16 0.2754(2) 0.04304(6) 0.68414(16) 0.0266(5) Uani d . 1
H H16 0.3158 0.0249 0.6557 0.032 Uiso calc R 1
C C17 0.3099(3) 0.03277(6) 0.48645(17) 0.0278(5) Uani d . 1
H H17A 0.3571 0.0139 0.5100 0.042 Uiso calc R 1
H H17B 0.2955 0.0298 0.4219 0.042 Uiso calc R 1
H H17C 0.2287 0.0344 0.5175 0.042 Uiso calc R 1
C C18 0.6557(3) 0.10448(8) 0.3669(2) 0.0431(7) Uani d . 1
H H18A 0.6796 0.1277 0.3615 0.065 Uiso calc R 1
H H18B 0.6219 0.0967 0.3094 0.065 Uiso calc R 1
H H18C 0.7299 0.0914 0.3831 0.065 Uiso calc R 1
C C19 0.7592(2) 0.14935(7) 0.50608(18) 0.0322(6) Uani d . 1
H H19 0.7982 0.1307 0.4795 0.039 Uiso calc R 1
C C20 0.8317(3) 0.17624(7) 0.53247(19) 0.0360(6) Uani d . 1
H H20 0.9198 0.1763 0.5210 0.043 Uiso calc R 1
C C21 0.7770(3) 0.20289(7) 0.57526(18) 0.0346(6) Uani d . 1
H H21 0.8276 0.2210 0.5938 0.041 Uiso calc R 1
C C22 0.6482(2) 0.20318(7) 0.59112(18) 0.0310(6) Uani d . 1
H H22 0.6112 0.2212 0.6222 0.037 Uiso calc R 1
C C23 0.1509(2) 0.21941(6) 0.63002(17) 0.0252(5) Uani d . 1
C C24 0.1079(3) 0.27157(7) 0.6958(2) 0.0501(9) Uani d . 1
H H24A 0.0228 0.2678 0.7211 0.060 Uiso calc R 1
H H24B 0.0986 0.2799 0.6337 0.060 Uiso calc R 1
C C25 0.1787(3) 0.29601(6) 0.75235(19) 0.0331(6) Uani d . 1
C C26 0.2815(3) 0.31255(8) 0.7166(2) 0.0456(8) Uani d . 1
H H26 0.3080 0.3079 0.6569 0.055 Uiso calc R 1
C C27 0.3459(3) 0.33584(8) 0.7672(3) 0.0557(9) Uani d . 1
H H27 0.4173 0.3467 0.7427 0.067 Uiso calc R 1
C C28 0.3059(3) 0.34304(8) 0.8528(2) 0.0544(9) Uani d . 1
H H28 0.3479 0.3596 0.8866 0.065 Uiso calc R 1
C C29 0.2063(4) 0.32656(9) 0.8895(2) 0.0527(9) Uani d . 1
H H29 0.1807 0.3313 0.9493 0.063 Uiso calc R 1
C C30 0.1427(3) 0.30302(7) 0.8400(2) 0.0426(7) Uani d . 1
H H30 0.0737 0.2916 0.8661 0.051 Uiso calc R 1
C C31 0.5029(3) 0.04782(6) 0.36521(17) 0.0293(6) Uani d . 1
C C32 0.5251(3) 0.03588(7) 0.21084(17) 0.0344(6) Uani d . 1
H H32A 0.4869 0.0137 0.2158 0.041 Uiso calc R 1
H H32B 0.6175 0.0337 0.2182 0.041 Uiso calc R 1
C C33 0.4956(3) 0.05056(7) 0.12025(17) 0.0307(6) Uani d . 1
C C34 0.5530(3) 0.07934(7) 0.09062(19) 0.0362(6) Uani d . 1
H H34 0.6081 0.0910 0.1296 0.043 Uiso calc R 1
C C35 0.5305(3) 0.09116(7) 0.0048(2) 0.0410(7) Uani d . 1
H H35 0.5702 0.1109 -0.0146 0.049 Uiso calc R 1
C C36 0.4514(4) 0.07456(9) -0.0522(2) 0.0528(9) Uani d . 1
H H36 0.4367 0.0826 -0.1113 0.063 Uiso calc R 1
C C37 0.3939(4) 0.04642(10) -0.0237(2) 0.0688(12) Uani d . 1
H H37 0.3385 0.0349 -0.0629 0.083 Uiso calc R 1
C C38 0.4155(4) 0.03434(8) 0.0625(2) 0.0536(9) Uani d . 1
H H38 0.3746 0.0147 0.0816 0.064 Uiso calc R 1

loop_
_atom_site_aniso_label
_atom_site_aniso_U_11
_atom_site_aniso_U_22
_atom_site_aniso_U_33
_atom_site_aniso_U_12
_atom_site_aniso_U_13
_atom_site_aniso_U_23
Ni 0.02002(17) 0.01843(16) 0.01910(16) -0.00039(12) 0.00089(12) -0.00025(11)
N1 0.0209(10) 0.0224(10) 0.0223(10) -0.0016(8) -0.0007(8) 0.0002(8)
N2 0.0238(10) 0.0190(10) 0.0193(9) -0.0027(8) 0.0004(8) -0.0001(8)
N3 0.0222(10) 0.0197(10) 0.0207(10) 0.0007(8) 0.0002(8) -0.0004(8)
N4 0.0213(10) 0.0255(11) 0.0217(10) -0.0001(8) 0.0002(8) 0.0021(8)
O1 0.0290(10) 0.0260(10) 0.0450(11) 0.0019(8) -0.0099(9) -0.0030(8)
O2 0.0466(11) 0.0239(10) 0.0394(11) 0.0133(8) -0.0131(9) -0.0105(8)
O3 0.0901(18) 0.0385(12) 0.0292(11) 0.0335(12) 0.0053(11) 0.0028(9)
O4 0.0387(10) 0.0261(9) 0.0218(9) 0.0062(8) 0.0014(8) -0.0035(7)
C1 0.0292(13) 0.0208(12) 0.0235(12) -0.0025(10) -0.0025(10) 0.0004(9)
C2 0.0270(13) 0.0189(12) 0.0235(12) 0.0011(10) -0.0013(10) -0.0020(9)
C3 0.0237(12) 0.0234(12) 0.0168(11) 0.0007(9) -0.0033(9) -0.0036(9)
C4 0.0220(12) 0.0202(12) 0.0220(11) -0.0023(9) -0.0011(10) 0.0001(9)
C5 0.0232(12) 0.0238(12) 0.0182(11) -0.0013(9) -0.0007(10) 0.0004(9)
C6 0.0260(12) 0.0207(12) 0.0202(11) 0.0047(9) -0.0044(10) 0.0014(9)
C7 0.0292(14) 0.0261(13) 0.0206(12) 0.0058(10) -0.0011(10) -0.0003(10)
C8 0.0238(12) 0.0312(14) 0.0247(13) 0.0049(10) 0.0026(10) 0.0005(10)
C9 0.0232(12) 0.0301(13) 0.0208(12) -0.0025(10) -0.0014(10) 0.0039(10)
C10 0.0230(12) 0.0260(13) 0.0243(12) -0.0023(10) -0.0019(10) 0.0076(10)
C11 0.0303(14) 0.0255(14) 0.0501(17) -0.0008(11) 0.0065(13) 0.0101(12)
C12 0.0276(13) 0.0246(13) 0.0279(13) 0.0012(10) 0.0022(11) 0.0007(10)
C13 0.0300(13) 0.0250(12) 0.0245(12) 0.0012(10) 0.0033(11) -0.0014(10)
C14 0.0332(14) 0.0354(15) 0.0242(13) -0.0003(12) 0.0062(11) 0.0053(11)
C15 0.0386(15) 0.0243(13) 0.0300(14) -0.0024(11) 0.0003(12) 0.0070(11)
C16 0.0305(13) 0.0219(12) 0.0273(13) 0.0009(10) -0.0010(11) 0.0007(10)
C17 0.0366(14) 0.0225(12) 0.0244(12) 0.0009(11) -0.0032(11) -0.0008(10)
C18 0.0439(17) 0.0498(18) 0.0354(16) -0.0101(14) 0.0169(14) -0.0116(13)
C19 0.0262(13) 0.0408(16) 0.0297(14) 0.0012(11) -0.0011(11) 0.0027(11)
C20 0.0234(13) 0.0501(18) 0.0344(15) -0.0068(12) -0.0028(11) 0.0099(13)
C21 0.0285(14) 0.0386(16) 0.0366(15) -0.0105(12) -0.0041(12) 0.0075(12)
C22 0.0289(13) 0.0294(14) 0.0346(15) -0.0049(11) -0.0017(11) 0.0041(11)
C23 0.0259(13) 0.0194(12) 0.0303(13) -0.0034(10) 0.0009(11) 0.0007(10)
C24 0.055(2) 0.0298(15) 0.066(2) 0.0214(14) -0.0233(17) -0.0179(14)
C25 0.0387(15) 0.0242(13) 0.0363(14) 0.0112(11) -0.0102(12) -0.0050(11)
C26 0.061(2) 0.0402(17) 0.0357(16) 0.0108(15) 0.0064(15) 0.0039(13)
C27 0.049(2) 0.0435(18) 0.074(3) -0.0056(16) 0.0022(18) 0.0094(17)
C28 0.063(2) 0.0439(19) 0.057(2) -0.0071(16) -0.0303(18) -0.0051(16)
C29 0.076(2) 0.051(2) 0.0311(16) -0.0002(18) -0.0082(16) -0.0077(14)
C30 0.0474(18) 0.0382(16) 0.0423(17) -0.0016(14) 0.0067(14) -0.0021(13)
C31 0.0358(14) 0.0288(14) 0.0235(13) 0.0044(11) 0.0014(11) 0.0015(10)
C32 0.0504(17) 0.0292(14) 0.0236(13) 0.0072(12) 0.0036(12) -0.0053(11)
C33 0.0370(14) 0.0291(14) 0.0260(13) 0.0015(11) 0.0042(11) -0.0034(11)
C34 0.0375(15) 0.0374(16) 0.0338(15) -0.0017(12) 0.0017(12) -0.0016(12)
C35 0.0439(17) 0.0378(16) 0.0414(16) 0.0054(13) 0.0119(14) 0.0107(13)
C36 0.076(2) 0.055(2) 0.0268(15) 0.0079(18) -0.0015(16) 0.0078(14)
C37 0.102(3) 0.061(2) 0.043(2) -0.022(2) -0.031(2) 0.0017(17)
C38 0.078(3) 0.0433(18) 0.0392(17) -0.0236(18) -0.0109(17) 0.0036(14)

loop_
_atom_type_symbol
_atom_type_description
_atom_type_scat_dispersion_real
_atom_type_scat_dispersion_imag
_atom_type_scat_source
C C 0.0033 0.0016 'International Tables Vol C Tables 4.2.6.8 and 6.1.1.4'
H H 0.0000 0.0000 'International Tables Vol C Tables 4.2.6.8 and 6.1.1.4'
N N 0.0061 0.0033 'International Tables Vol C Tables 4.2.6.8 and 6.1.1.4'
O O 0.0106 0.0060 'International Tables Vol C Tables 4.2.6.8 and 6.1.1.4'
Ni Ni 0.3393 1.1124 'International Tables Vol C Tables 4.2.6.8 and 6.1.1.4'

loop_
_geom_angle_atom_site_label_1
_geom_angle_atom_site_label_2
_geom_angle_atom_site_label_3
_geom_angle
_geom_angle_publ_flag
N1 Ni N3 178.30(9) y
N1 Ni N4 85.66(9) y
N3 Ni N4 94.04(9) y
N1 Ni N2 94.23(8) y
N3 Ni N2 86.06(8) y
N4 Ni N2 179.47(9) y
C1 N1 C10 124.1(2) ?
C1 N1 Ni 125.00(17) ?
C10 N1 Ni 110.69(16) ?
C3 N2 C4 124.7(2) ?
C3 N2 Ni 124.82(16) ?
C4 N2 Ni 110.22(15) ?
C6 N3 C5 124.6(2) ?
C6 N3 Ni 124.79(16) ?
C5 N3 Ni 110.29(15) ?
C8 N4 C9 124.5(2) ?
C8 N4 Ni 125.10(17) ?
C9 N4 Ni 110.10(15) ?
C23 O2 C24 115.0(2) ?
C31 O4 C32 113.80(19) ?
N1 C1 C2 121.2(2) ?
N1 C1 C11 121.2(2) ?
C2 C1 C11 117.4(2) ?
C1 C2 C3 126.1(2) ?
C1 C2 C23 115.7(2) ?
C3 C2 C23 118.2(2) ?
N2 C3 C2 121.1(2) ?
N2 C3 C12 121.3(2) ?
C2 C3 C12 117.6(2) ?
C13 C4 C5 119.2(2) ?
C13 C4 N2 127.4(2) ?
C5 C4 N2 113.1(2) ?
C16 C5 C4 119.9(2) ?
C16 C5 N3 126.3(2) ?
C4 C5 N3 113.4(2) ?
N3 C6 C7 120.8(2) ?
N3 C6 C17 121.0(2) ?
C7 C6 C17 118.0(2) ?
C8 C7 C6 126.4(2) ?
C8 C7 C31 116.9(2) ?
C6 C7 C31 115.8(2) ?
N4 C8 C7 120.8(2) ?
N4 C8 C18 120.8(2) ?
C7 C8 C18 118.4(2) ?
C19 C9 C10 119.7(2) ?
C19 C9 N4 126.8(2) ?
C10 C9 N4 112.9(2) ?
C22 C10 C9 119.4(2) ?
C22 C10 N1 126.6(2) ?
C9 C10 N1 113.4(2) ?
C1 C11 H11A 109.5 ?
C1 C11 H11B 109.5 ?
H11A C11 H11B 109.5 ?
C1 C11 H11C 109.5 ?
H11A C11 H11C 109.5 ?
H11B C11 H11C 109.5 ?
C3 C12 H12A 109.5 ?
C3 C12 H12B 109.5 ?
H12A C12 H12B 109.5 ?
C3 C12 H12C 109.5 ?
H12A C12 H12C 109.5 ?
H12B C12 H12C 109.5 ?
C14 C13 C4 120.3(2) ?
C14 C13 H13 119.9 ?
C4 C13 H13 119.9 ?
C15 C14 C13 120.0(2) ?
C15 C14 H14 120.0 ?
C13 C14 H14 120.0 ?
C14 C15 C16 120.6(2) ?
C14 C15 H15 119.7 ?
C16 C15 H15 119.7 ?
C5 C16 C15 119.9(2) ?
C5 C16 H16 120.0 ?
C15 C16 H16 120.0 ?
C6 C17 H17A 109.5 ?
C6 C17 H17B 109.5 ?
H17A C17 H17B 109.5 ?
C6 C17 H17C 109.5 ?
H17A C17 H17C 109.5 ?
H17B C17 H17C 109.5 ?
C8 C18 H18A 109.5 ?
C8 C18 H18B 109.5 ?
H18A C18 H18B 109.5 ?
C8 C18 H18C 109.5 ?
H18A C18 H18C 109.5 ?
H18B C18 H18C 109.5 ?
C20 C19 C9 119.7(3) ?
C20 C19 H19 120.2 ?
C9 C19 H19 120.2 ?
C21 C20 C19 120.8(3) ?
C21 C20 H20 119.6 ?
C19 C20 H20 119.6 ?
C20 C21 C22 119.9(3) ?
C20 C21 H21 120.0 ?
C22 C21 H21 120.0 ?
C21 C22 C10 120.5(3) ?
C21 C22 H22 119.8 ?
C10 C22 H22 119.8 ?
O1 C23 O2 122.6(2) ?
O1 C23 C2 125.4(2) ?
O2 C23 C2 111.9(2) ?
O2 C24 C25 107.3(2) ?
O2 C24 H24A 110.3 ?
C25 C24 H24A 110.3 ?
O2 C24 H24B 110.3 ?
C25 C24 H24B 110.3 ?
H24A C24 H24B 108.5 ?
C26 C25 C30 118.5(3) ?
C26 C25 C24 119.9(3) ?
C30 C25 C24 121.6(3) ?
C25 C26 C27 120.6(3) ?
C25 C26 H26 119.7 ?
C27 C26 H26 119.7 ?
C28 C27 C26 119.7(3) ?
C28 C27 H27 120.1 ?
C26 C27 H27 120.1 ?
C29 C28 C27 120.4(3) ?
C29 C28 H28 119.8 ?
C27 C28 H28 119.8 ?
C28 C29 C30 120.2(3) ?
C28 C29 H29 119.9 ?
C30 C29 H29 119.9 ?
C29 C30 C25 120.5(3) ?
C29 C30 H30 119.7 ?
C25 C30 H30 119.7 ?
O3 C31 O4 121.5(2) ?
O3 C31 C7 124.4(2) ?
O4 C31 C7 114.1(2) ?
O4 C32 C33 108.7(2) ?
O4 C32 H32A 109.9 ?
C33 C32 H32A 109.9 ?
O4 C32 H32B 109.9 ?
C33 C32 H32B 109.9 ?
H32A C32 H32B 108.3 ?
C38 C33 C34 118.3(3) ?
C38 C33 C32 119.9(3) ?
C34 C33 C32 121.7(3) ?
C35 C34 C33 120.6(3) ?
C35 C34 H34 119.7 ?
C33 C34 H34 119.7 ?
C36 C35 C34 120.4(3) ?
C36 C35 H35 119.8 ?
C34 C35 H35 119.8 ?
C37 C36 C35 119.5(3) ?
C37 C36 H36 120.2 ?
C35 C36 H36 120.2 ?
C36 C37 C38 120.6(3) ?
C36 C37 H37 119.7 ?
C38 C37 H37 119.7 ?
C33 C38 C37 120.6(3) ?
C33 C38 H38 119.7 ?
C37 C38 H38 119.7 ?

loop_
_geom_bond_atom_site_label_1
_geom_bond_atom_site_label_2
_geom_bond_distance
_geom_bond_publ_flag
Ni N1 1.854(2) y
Ni N3 1.856(2) y
Ni N4 1.867(2) y
Ni N2 1.867(2) y
N1 C1 1.336(3) ?
N1 C10 1.419(3) ?
N2 C3 1.336(3) ?
N2 C4 1.424(3) ?
N3 C6 1.337(3) ?
N3 C5 1.427(3) ?
N4 C8 1.335(3) ?
N4 C9 1.426(3) ?
O1 C23 1.209(3) ?
O2 C23 1.348(3) ?
O2 C24 1.470(3) ?
O3 C31 1.202(3) ?
O4 C31 1.352(3) ?
O4 C32 1.463(3) ?
C1 C2 1.414(3) ?
C1 C11 1.516(3) ?
C2 C3 1.417(3) ?
C2 C23 1.496(3) ?
C3 C12 1.516(3) ?
C4 C13 1.398(3) ?
C4 C5 1.416(3) ?
C5 C16 1.389(3) ?
C6 C7 1.422(3) ?
C6 C17 1.513(3) ?
C7 C8 1.412(4) ?
C7 C31 1.501(3) ?
C8 C18 1.517(4) ?
C9 C19 1.394(4) ?
C9 C10 1.410(4) ?
C10 C22 1.396(4) ?
C11 H11A 0.9800 ?
C11 H11B 0.9800 ?
C11 H11C 0.9800 ?
C12 H12A 0.9800 ?
C12 H12B 0.9800 ?
C12 H12C 0.9800 ?
C13 C14 1.392(4) ?
C13 H13 0.9500 ?
C14 C15 1.385(4) ?
C14 H14 0.9500 ?
C15 C16 1.392(4) ?
C15 H15 0.9500 ?
C16 H16 0.9500 ?
C17 H17A 0.9800 ?
C17 H17B 0.9800 ?
C17 H17C 0.9800 ?
C18 H18A 0.9800 ?
C18 H18B 0.9800 ?
C18 H18C 0.9800 ?
C19 C20 1.392(4) ?
C19 H19 0.9500 ?
C20 C21 1.383(4) ?
C20 H20 0.9500 ?
C21 C22 1.387(4) ?
C21 H21 0.9500 ?
C22 H22 0.9500 ?
C24 C25 1.502(4) ?
C24 H24A 0.9900 ?
C24 H24B 0.9900 ?
C25 C26 1.386(4) ?
C25 C30 1.388(4) ?
C26 C27 1.388(5) ?
C26 H26 0.9500 ?
C27 C28 1.374(5) ?
C27 H27 0.9500 ?
C28 C29 1.365(5) ?
C28 H28 0.9500 ?
C29 C30 1.383(4) ?
C29 H29 0.9500 ?
C30 H30 0.9500 ?
C32 C33 1.507(4) ?
C32 H32A 0.9900 ?
C32 H32B 0.9900 ?
C33 C38 1.376(4) ?
C33 C34 1.389(4) ?
C34 C35 1.384(4) ?
C34 H34 0.9500 ?
C35 C36 1.371(5) ?
C35 H35 0.9500 ?
C36 C37 1.363(5) ?
C36 H36 0.9500 ?
C37 C38 1.391(5) ?
C37 H37 0.9500 ?
C38 H38 0.9500 ?

loop_
_geom_torsion_atom_site_label_1
_geom_torsion_atom_site_label_2
_geom_torsion_atom_site_label_3
_geom_torsion_atom_site_label_4
_geom_torsion
N4 Ni N1 C1 151.7(2)
N2 Ni N1 C1 -27.8(2)
N4 Ni N1 C10 -23.30(16)
N2 Ni N1 C10 157.22(16)
N1 Ni N2 C3 27.2(2)
N3 Ni N2 C3 -151.10(19)
N1 Ni N2 C4 -158.46(15)
N3 Ni N2 C4 23.23(15)
N4 Ni N3 C6 -28.9(2)
N2 Ni N3 C6 150.6(2)
N4 Ni N3 C5 157.44(15)
N2 Ni N3 C5 -23.08(16)
N3 Ni N4 C8 27.8(2)
C10 N1 C1 C2 -169.7(2)
Ni N1 C1 C2 15.9(3)
C10 N1 C1 C11 16.0(4)
Ni N1 C1 C11 -158.34(19)
N1 C1 C2 C3 6.3(4)
C11 C1 C2 C3 -179.2(2)
N1 C1 C2 C23 -174.1(2)
C11 C1 C2 C23 0.4(3)
C4 N2 C3 C2 171.6(2)
Ni N2 C3 C2 -14.8(3)
C4 N2 C3 C12 -10.4(3)
Ni N2 C3 C12 163.15(17)
C1 C2 C3 N2 -6.8(4)
C23 C2 C3 N2 173.6(2)
C1 C2 C3 C12 175.1(2)
C23 C2 C3 C12 -4.5(3)
C3 N2 C4 C13 -31.0(4)
Ni N2 C4 C13 154.7(2)
C3 N2 C4 C5 156.0(2)
Ni N2 C4 C5 -18.3(2)
C13 C4 C5 C16 -0.6(3)
N2 C4 C5 C16 173.0(2)
C13 C4 C5 N3 -173.4(2)
N2 C4 C5 N3 0.2(3)
C6 N3 C5 C16 32.2(4)
Ni N3 C5 C16 -154.2(2)
C6 N3 C5 C4 -155.5(2)
Ni N3 C5 C4 18.1(2)
C5 N3 C6 C7 -170.3(2)
Ni N3 C6 C7 16.9(3)
C5 N3 C6 C17 14.6(3)
Ni N3 C6 C17 -158.23(17)
N3 C6 C7 C8 6.5(4)
C17 C6 C7 C8 -178.2(2)
N3 C6 C7 C31 174.7(2)
C17 C6 C7 C31 -10.0(3)
C9 N4 C8 C7 172.0(2)
Ni N4 C8 C7 -14.6(3)
C9 N4 C8 C18 -9.4(4)
Ni N4 C8 C18 164.0(2)
C6 C7 C8 N4 -7.7(4)
C31 C7 C8 N4 -175.8(2)
C6 C7 C8 C18 173.7(2)
C31 C7 C8 C18 5.6(4)
C8 N4 C9 C19 -33.3(4)
Ni N4 C9 C19 152.4(2)
C8 N4 C9 C10 155.1(2)
Ni N4 C9 C10 -19.2(2)
C19 C9 C10 C22 -0.2(4)
N4 C9 C10 C22 172.0(2)
C19 C9 C10 N1 -171.3(2)
N4 C9 C10 N1 1.0(3)
C1 N1 C10 C22 32.6(4)
Ni N1 C10 C22 -152.4(2)
C1 N1 C10 C9 -157.2(2)
Ni N1 C10 C9 17.9(2)
C5 C4 C13 C14 -2.5(4)
N2 C4 C13 C14 -175.2(2)
C4 C13 C14 C15 2.9(4)
C13 C14 C15 C16 -0.2(4)
C4 C5 C16 C15 3.3(4)
N3 C5 C16 C15 175.2(2)
C14 C15 C16 C5 -3.0(4)
C10 C9 C19 C20 -2.6(4)
N4 C9 C19 C20 -173.7(2)
C9 C19 C20 C21 3.2(4)
C19 C20 C21 C22 -0.9(4)
C20 C21 C22 C10 -2.0(4)
C9 C10 C22 C21 2.5(4)
N1 C10 C22 C21 172.3(2)
C24 O2 C23 O1 -4.3(4)
C24 O2 C23 C2 173.6(2)
C1 C2 C23 O1 104.0(3)
C3 C2 C23 O1 -76.4(3)
C1 C2 C23 O2 -73.8(3)
C3 C2 C23 O2 105.8(2)
C23 O2 C24 C25 -162.4(2)
O2 C24 C25 C26 79.6(3)
O2 C24 C25 C30 -101.5(3)
C30 C25 C26 C27 -0.6(4)
C24 C25 C26 C27 178.3(3)
C25 C26 C27 C28 -1.3(5)
C26 C27 C28 C29 2.5(5)
C27 C28 C29 C30 -1.7(5)
C28 C29 C30 C25 -0.3(5)
C26 C25 C30 C29 1.5(4)
C24 C25 C30 C29 -177.5(3)
C32 O4 C31 O3 -11.9(4)
C32 O4 C31 C7 167.8(2)
C8 C7 C31 O3 107.2(3)
C6 C7 C31 O3 -62.2(4)
C8 C7 C31 O4 -72.4(3)
C6 C7 C31 O4 118.2(2)
C31 O4 C32 C33 -175.7(2)
O4 C32 C33 C38 -114.7(3)
O4 C32 C33 C34 69.2(3)
C38 C33 C34 C35 -0.5(4)
C32 C33 C34 C35 175.7(3)
C33 C34 C35 C36 -0.1(5)
C34 C35 C36 C37 0.5(5)
C35 C36 C37 C38 -0.4(6)
C34 C33 C38 C37 0.6(5)
C32 C33 C38 C37 -175.7(3)
C36 C37 C38 C33 -0.2(7)
